data_1009067
loop_
_publ_author_name
'Meerschaut, A'
'Boyer, C'
'Lafond, A'
'Cario, L'
'Rouxel, J'

_publ_section_title
;
Synthesis and structure determination of Sm3 Nb Se3 O4
;
_journal_coden_ASTM JSSCBI
_journal_name_full 'Journal of Solid State Chemistry'
_journal_page_first 122
_journal_page_last 126
_journal_volume 136
_journal_year 1998
_chemical_formula_structural 'Sm3 Nb (Se3 O4)'
_chemical_formula_sum 'Nb O4 Se3 Sm3'
_chemical_name_systematic 'Trisamarium niobium triselenate'
_space_group_IT_number 62
_symmetry_cell_setting orthorhombic
_symmetry_Int_Tables_number 62
_symmetry_space_group_name_Hall '-P 2ac 2n'
_symmetry_space_group_name_H-M 'P n m a'
_cell_angle_alpha 90
_cell_angle_beta 90
_cell_angle_gamma 90
_cell_formula_units_Z 4
_cell_length_a 6.8943(4)
_cell_length_b 7.7529(8)
_cell_length_c 14.7644(12)
_cell_volume 789.2
_refine_ls_R_factor_all 0.035
_cod_database_code 1009067

loop_
_symmetry_equiv_pos_as_xyz
x,y,z
1/2+x,1/2-y,1/2-z
-x,1/2+y,-z
1/2-x,-y,1/2+z
-x,-y,-z
1/2-x,1/2+y,1/2+z
x,1/2-y,z
1/2+x,y,1/2-z

loop_
_atom_site_aniso_label
_atom_site_aniso_U_11
_atom_site_aniso_U_12
_atom_site_aniso_U_13
_atom_site_aniso_U_22
_atom_site_aniso_U_23
_atom_site_aniso_U_33
Sm1 0.0050(2) 0. 0.00038(15) 0.0059(2) 0. 0.0059(2)
Sm2 0.0055(2) -0.00004(10) 0.00039(10) 0.0065(2) -0.00025(10) 0.0084(2)
Nb1 0.0059(3) 0. 0.0004(3) 0.0068(4) 0. 0.0047(3)
Se1 0.0055(4) 0. -0.0008(3) 0.0096(4) 0. 0.0070(4)
Se2 0.0057(4) 0. -0.0004(3) 0.0086(4) 0. 0.0074(4)
Se3 0.0190(6) -0.0208(5) 0.0069(4) 0.0371(8) -0.0101(5) 0.0107(5)
O1 0.009(3) 0. -0.002(2) 0.004(3) 0. 0.005(3)
O2 0.006(2) 0.001(2) -0.004(2) 0.014(3) .000(2) 0.017(3)
O3 0.004(3) 0. -0.001(2) 0.010(3) 0. 0.011(3)

loop_
_atom_site_label
_atom_site_type_symbol
_atom_site_symmetry_multiplicity
_atom_site_Wyckoff_symbol
_atom_site_fract_x
_atom_site_fract_y
_atom_site_fract_z
_atom_site_occupancy
_atom_site_attached_hydrogens
_atom_site_calc_flag
Sm1 Sm3+ 4 c 0.78130(7) 0.25 0.58276(3) 1. 0 d
Sm2 Sm3+ 8 d 0.21486(5) -0.00680(4) 0.65383(3) 1. 0 d
Nb1 Nb5+ 4 c 0.82588(13) 0.75 0.56850(6) 1. 0 d
Se1 Se2- 4 c 0.49523(15) 0.25 0.72884(7) 1. 0 d
Se2 Se2- 4 c 0.55039(14) 0.75 0.70307(7) 1. 0 d
Se3 Se2- 4 a 0.5 0. 0.5 1. 0 d
O1 O2- 4 c 0.8575(10) 0.75 0.4394(5) 1. 0 d
O2 O2- 8 d 0.8854(8) -0.0287(7) 0.6132(4) 1. 0 d
O3 O2- 4 c 0.1323(10) 0.75 0.5694(5) 1. 0 d

loop_
_atom_type_symbol
_atom_type_oxidation_number
Sm3+ 3.000
Nb5+ 5.000
Se2- -2.000
O2- -2.000
